data_4088833
loop_
_publ_author_name
'Walewska, Ma\/lgorzata'
'Hlina, Johann'
'Baumgartner, Judith'
'M\"uller, Thomas'
'Marschner, Christoph'

_publ_section_title
;
 Basic Reactivity Pattern of a Cyclic Disilylated Germylene.
;
_journal_issue 16
_journal_name_full Organometallics
_journal_page_first 2728
_journal_page_last 2737
_journal_paper_doi 10.1021/acs.organomet.6b00482
_journal_volume 35
_journal_year 2016
_chemical_formula_sum 'C16 H50 Ge O Si8'
_chemical_formula_weight 555.87
_space_group_IT_number 13
_space_group_name_Hall '-P 2yc'
_space_group_name_H-M_alt 'P 1 2/c 1'
_symmetry_cell_setting monoclinic
_symmetry_space_group_name_H-M 'P 1 2/c 1'
_atom_sites_solution_hydrogens geom
_atom_sites_solution_primary direct
_atom_sites_solution_secondary difmap
_audit_creation_method SHELXL-97
_cell_angle_alpha 90.00
_cell_angle_beta 119.13(2)
_cell_angle_gamma 90.00
_cell_formula_units_Z 2
_cell_length_a 12.715(3)
_cell_length_b 8.6713(17)
_cell_length_c 16.752(6)
_cell_measurement_reflns_used 8209
_cell_measurement_temperature 100(2)
_cell_measurement_theta_max 52.497
_cell_measurement_theta_min 4.705
_cell_volume 1613.4(8)
_computing_cell_refinement 'Bruker SMART'
_computing_data_collection 'Bruker SMART'
_computing_data_reduction 'Bruker SAINT'
_computing_molecular_graphics 'Bruker SHELXTL'
_computing_publication_material 'Bruker SHELXTL'
_computing_structure_refinement 'SHELXL-97 (Sheldrick, 1997)'
_computing_structure_solution 'SHELXS-97 (Sheldrick, 1990)'
_diffrn_ambient_temperature 100(2)
_diffrn_measured_fraction_theta_full 0.997
_diffrn_measured_fraction_theta_max 0.997
_diffrn_measurement_device_type 'SMART APEX'
_diffrn_measurement_method '\w scans'
_diffrn_radiation_monochromator graphite
_diffrn_radiation_source 'fine-focus sealed tube'
_diffrn_radiation_type MoK\a
_diffrn_radiation_wavelength 0.71073
_diffrn_reflns_av_R_equivalents 0.0329
_diffrn_reflns_av_sigmaI/netI 0.0235
_diffrn_reflns_limit_h_max 15
_diffrn_reflns_limit_h_min -15
_diffrn_reflns_limit_k_max 10
_diffrn_reflns_limit_k_min -10
_diffrn_reflns_limit_l_max 20
_diffrn_reflns_limit_l_min -20
_diffrn_reflns_number 12278
_diffrn_reflns_theta_full 26.23
_diffrn_reflns_theta_max 26.23
_diffrn_reflns_theta_min 1.83
_exptl_absorpt_coefficient_mu 1.253
_exptl_absorpt_correction_T_max 0.7701
_exptl_absorpt_correction_T_min 0.6025
_exptl_absorpt_correction_type multi-scan
_exptl_absorpt_process_details SADABS
_exptl_crystal_colour yellow
_exptl_crystal_density_diffrn 1.144
_exptl_crystal_density_method 'not measured'
_exptl_crystal_description blocks
_exptl_crystal_F_000 596
_exptl_crystal_size_max 0.45
_exptl_crystal_size_mid 0.30
_exptl_crystal_size_min 0.22
_refine_diff_density_max 0.595
_refine_diff_density_min -0.186
_refine_diff_density_rms 0.064
_refine_ls_extinction_method none
_refine_ls_goodness_of_fit_ref 1.094
_refine_ls_hydrogen_treatment mixed
_refine_ls_matrix_type full
_refine_ls_number_parameters 139
_refine_ls_number_reflns 3250
_refine_ls_number_restraints 0
_refine_ls_restrained_S_all 1.094
_refine_ls_R_factor_all 0.0251
_refine_ls_R_factor_gt 0.0238
_refine_ls_shift/su_max 0.005
_refine_ls_shift/su_mean 0.000
_refine_ls_structure_factor_coef Fsqd
_refine_ls_weighting_details 'calc w=1/[\s^2^(Fo^2^)+(0.0399P)^2^+0.1410P] where P=(Fo^2^+2Fc^2^)/3'
_refine_ls_weighting_scheme calc
_refine_ls_wR_factor_gt 0.0639
_refine_ls_wR_factor_ref 0.0645
_reflns_number_gt 3052
_reflns_number_total 3250
_reflns_threshold_expression >2sigma(I)
_cod_data_source_file om6b00482_si_002.cif
_cod_data_source_block 8_1096j
_cod_original_sg_symbol_H-M P2/c
_cod_database_code 4088833

loop_
_symmetry_equiv_pos_as_xyz
'x, y, z'
'-x, y, -z+1/2'
'-x, -y, -z'
'x, -y, z-1/2'

loop_
_atom_site_label
_atom_site_type_symbol
_atom_site_fract_x
_atom_site_fract_y
_atom_site_fract_z
_atom_site_U_iso_or_equiv
_atom_site_adp_type
_atom_site_occupancy
_atom_site_symmetry_multiplicity
_atom_site_calc_flag
_atom_site_refinement_flags
Ge1 Ge 0.0000 0.59164(2) 0.2500 0.01848(8) Uani 1 2 d S
Si3 Si 0.25498(4) 0.66551(4) 0.49387(3) 0.02202(10) Uani 1 1 d .
Si4 Si 0.30428(3) 0.72342(4) 0.28308(3) 0.02082(10) Uani 1 1 d .
Si1 Si 0.17171(3) 0.74883(4) 0.34212(2) 0.01673(10) Uani 1 1 d .
Si2 Si 0.09293(3) 1.00094(4) 0.31827(2) 0.01828(10) Uani 1 1 d .
C2 C 0.19812(14) 1.14470(17) 0.30963(11) 0.0292(3) Uani 1 1 d .
H2A H 0.1618 1.2476 0.2981 0.044 Uiso 1 1 calc R
H2B H 0.2126 1.1155 0.2593 0.044 Uiso 1 1 calc R
H2C H 0.2747 1.1457 0.3670 0.044 Uiso 1 1 calc R
C1 C 0.06810(15) 1.06515(18) 0.41510(11) 0.0295(3) Uani 1 1 d .
H1A H 0.1450 1.0644 0.4722 0.044 Uiso 1 1 calc R
H1B H 0.0116 0.9947 0.4205 0.044 Uiso 1 1 calc R
H1C H 0.0348 1.1698 0.4030 0.044 Uiso 1 1 calc R
C6 C 0.35111(14) 0.51771(17) 0.28554(11) 0.0282(3) Uani 1 1 d .
H6A H 0.2793 0.4525 0.2546 0.042 Uiso 1 1 calc R
H6B H 0.3995 0.4839 0.3491 0.042 Uiso 1 1 calc R
H6C H 0.3989 0.5092 0.2542 0.042 Uiso 1 1 calc R
C7 C 0.22743(15) 0.7915(2) 0.16166(11) 0.0325(4) Uani 1 1 d .
H7A H 0.2827 0.7822 0.1368 0.049 Uiso 1 1 calc R
H7B H 0.2035 0.8996 0.1593 0.049 Uiso 1 1 calc R
H7C H 0.1558 0.7283 0.1254 0.049 Uiso 1 1 calc R
C8 C 0.44167(14) 0.84378(19) 0.35099(12) 0.0335(4) Uani 1 1 d .
H8A H 0.4983 0.8287 0.3277 0.050 Uiso 1 1 calc R
H8B H 0.4800 0.8129 0.4154 0.050 Uiso 1 1 calc R
H8C H 0.4187 0.9528 0.3454 0.050 Uiso 1 1 calc R
C5 C 0.31587(15) 0.46576(18) 0.50537(11) 0.0335(4) Uani 1 1 d .
H5A H 0.3782 0.4648 0.4870 0.050 Uiso 1 1 calc R
H5B H 0.2506 0.3956 0.4660 0.050 Uiso 1 1 calc R
H5C H 0.3507 0.4321 0.5691 0.050 Uiso 1 1 calc R
C3 C 0.37988(17) 0.7960(2) 0.57182(12) 0.0430(4) Uani 1 1 d .
H3A H 0.4115 0.7615 0.6351 0.065 Uiso 1 1 calc R
H3B H 0.3494 0.9016 0.5656 0.065 Uiso 1 1 calc R
H3C H 0.4443 0.7933 0.5557 0.065 Uiso 1 1 calc R
C4 C 0.13629(17) 0.6632(2) 0.52940(12) 0.0407(4) Uani 1 1 d .
H4A H 0.1715 0.6272 0.5927 0.061 Uiso 1 1 calc R
H4B H 0.0710 0.5937 0.4893 0.061 Uiso 1 1 calc R
H4C H 0.1043 0.7676 0.5248 0.061 Uiso 1 1 calc R
O1 O 0.0263(3) 0.4529(4) 0.1827(3) 0.0397(9) Uani 0.50 1 d P
H90 H -0.018(4) 0.490(5) 0.306(3) 0.000(12) Uiso 0.50 1 d P
H91 H 0.017(7) 0.492(9) 0.147(4) 0.11(3) Uiso 0.50 1 d P

loop_
_atom_site_aniso_label
_atom_site_aniso_U_11
_atom_site_aniso_U_22
_atom_site_aniso_U_33
_atom_site_aniso_U_23
_atom_site_aniso_U_13
_atom_site_aniso_U_12
Ge1 0.01586(12) 0.01405(11) 0.02193(12) 0.000 0.00637(9) 0.000
Si3 0.0212(2) 0.0219(2) 0.0194(2) 0.00117(15) 0.00715(16) -0.00031(15)
Si4 0.0166(2) 0.0225(2) 0.0252(2) 0.00011(15) 0.01166(17) 0.00016(14)
Si1 0.01450(19) 0.01677(19) 0.01872(19) 0.00032(13) 0.00792(16) -0.00030(13)
Si2 0.0190(2) 0.01542(18) 0.0200(2) -0.00152(14) 0.00917(16) -0.00097(14)
C2 0.0267(8) 0.0200(7) 0.0390(9) -0.0011(6) 0.0145(7) -0.0062(6)
C1 0.0331(8) 0.0285(8) 0.0266(8) -0.0050(6) 0.0143(7) 0.0041(6)
C6 0.0252(8) 0.0269(8) 0.0355(8) -0.0027(6) 0.0171(7) 0.0031(6)
C7 0.0322(9) 0.0413(9) 0.0307(8) 0.0051(7) 0.0206(7) 0.0062(7)
C8 0.0221(8) 0.0310(8) 0.0484(10) -0.0043(7) 0.0180(7) -0.0045(6)
C5 0.0386(9) 0.0267(8) 0.0311(8) 0.0071(7) 0.0139(7) 0.0072(7)
C3 0.0424(10) 0.0368(9) 0.0298(9) -0.0028(7) 0.0018(8) -0.0091(8)
C4 0.0423(10) 0.0551(11) 0.0322(9) 0.0140(8) 0.0241(8) 0.0106(9)
O1 0.0410(17) 0.0306(16) 0.042(2) -0.0138(15) 0.0163(14) 0.0121(13)

loop_
_atom_type_symbol
_atom_type_description
_atom_type_scat_dispersion_real
_atom_type_scat_dispersion_imag
_atom_type_scat_source
C C 0.0033 0.0016 'International Tables Vol C Tables 4.2.6.8 and 6.1.1.4'
H H 0.0000 0.0000 'International Tables Vol C Tables 4.2.6.8 and 6.1.1.4'
Ge Ge 0.1547 1.8001 'International Tables Vol C Tables 4.2.6.8 and 6.1.1.4'
O O 0.0106 0.0060 'International Tables Vol C Tables 4.2.6.8 and 6.1.1.4'
Si Si 0.0817 0.0704 'International Tables Vol C Tables 4.2.6.8 and 6.1.1.4'

loop_
_geom_angle_atom_site_label_1
_geom_angle_atom_site_label_2
_geom_angle_atom_site_label_3
_geom_angle
_geom_angle_site_symmetry_1
_geom_angle_site_symmetry_3
O1 Ge1 O1 95.5(3) 2 .
O1 Ge1 Si1 111.61(12) 2 .
O1 Ge1 Si1 113.46(12) . .
O1 Ge1 Si1 113.46(12) 2 2
O1 Ge1 Si1 111.61(12) . 2
Si1 Ge1 Si1 110.55(3) . 2
O1 Ge1 H90 3.1(18) 2 .
O1 Ge1 H90 98.1(16) . .
Si1 Ge1 H90 109.0(18) . .
Si1 Ge1 H90 113.6(17) 2 .
O1 Ge1 H91 112(2) 2 .
O1 Ge1 H91 18(2) . .
Si1 Ge1 H91 110(2) . .
Si1 Ge1 H91 98(2) 2 .
H90 Ge1 H91 115(3) . .
C3 Si3 C5 108.71(8) . .
C3 Si3 C4 109.07(9) . .
C5 Si3 C4 108.36(8) . .
C3 Si3 Si1 110.69(6) . .
C5 Si3 Si1 110.09(5) . .
C4 Si3 Si1 109.86(6) . .
C8 Si4 C7 108.89(8) . .
C8 Si4 C6 108.96(8) . .
C7 Si4 C6 108.42(7) . .
C8 Si4 Si1 109.97(6) . .
C7 Si4 Si1 109.07(6) . .
C6 Si4 Si1 111.48(5) . .
Si3 Si1 Si4 113.02(3) . .
Si3 Si1 Si2 113.61(2) . .
Si4 Si1 Si2 110.45(2) . .
Si3 Si1 Ge1 108.23(3) . .
Si4 Si1 Ge1 106.99(3) . .
Si2 Si1 Ge1 103.89(2) . .
C1 Si2 C2 107.08(8) . .
C1 Si2 Si1 111.36(5) . .
C2 Si2 Si1 111.57(5) . .
C1 Si2 Si2 109.08(6) . 2
C2 Si2 Si2 109.83(6) . 2
Si1 Si2 Si2 107.892(15) . 2
Si2 C2 H2A 109.5 . .
Si2 C2 H2B 109.5 . .
H2A C2 H2B 109.5 . .
Si2 C2 H2C 109.5 . .
H2A C2 H2C 109.5 . .
H2B C2 H2C 109.5 . .
Si2 C1 H1A 109.5 . .
Si2 C1 H1B 109.5 . .
H1A C1 H1B 109.5 . .
Si2 C1 H1C 109.5 . .
H1A C1 H1C 109.5 . .
H1B C1 H1C 109.5 . .
Si4 C6 H6A 109.5 . .
Si4 C6 H6B 109.5 . .
H6A C6 H6B 109.5 . .
Si4 C6 H6C 109.5 . .
H6A C6 H6C 109.5 . .
H6B C6 H6C 109.5 . .
Si4 C7 H7A 109.5 . .
Si4 C7 H7B 109.5 . .
H7A C7 H7B 109.5 . .
Si4 C7 H7C 109.5 . .
H7A C7 H7C 109.5 . .
H7B C7 H7C 109.5 . .
Si4 C8 H8A 109.5 . .
Si4 C8 H8B 109.5 . .
H8A C8 H8B 109.5 . .
Si4 C8 H8C 109.5 . .
H8A C8 H8C 109.5 . .
H8B C8 H8C 109.5 . .
Si3 C5 H5A 109.5 . .
Si3 C5 H5B 109.5 . .
H5A C5 H5B 109.5 . .
Si3 C5 H5C 109.5 . .
H5A C5 H5C 109.5 . .
H5B C5 H5C 109.5 . .
Si3 C3 H3A 109.5 . .
Si3 C3 H3B 109.5 . .
H3A C3 H3B 109.5 . .
Si3 C3 H3C 109.5 . .
H3A C3 H3C 109.5 . .
H3B C3 H3C 109.5 . .
Si3 C4 H4A 109.5 . .
Si3 C4 H4B 109.5 . .
H4A C4 H4B 109.5 . .
Si3 C4 H4C 109.5 . .
H4A C4 H4C 109.5 . .
H4B C4 H4C 109.5 . .
Ge1 O1 H91 103(7) . .

loop_
_geom_bond_atom_site_label_1
_geom_bond_atom_site_label_2
_geom_bond_distance
_geom_bond_site_symmetry_2
Ge1 O1 1.788(4) 2
Ge1 O1 1.788(4) .
Ge1 Si1 2.3929(7) .
Ge1 Si1 2.3929(7) 2
Ge1 H90 1.38(4) .
Ge1 H91 2.03(7) .
Si3 C3 1.8676(18) .
Si3 C5 1.8685(16) .
Si3 C4 1.8726(18) .
Si3 Si1 2.3420(10) .
Si4 C8 1.8710(16) .
Si4 C7 1.8723(17) .
Si4 C6 1.8746(16) .
Si4 Si1 2.3434(7) .
Si1 Si2 2.3563(6) .
Si2 C1 1.8814(16) .
Si2 C2 1.8848(15) .
Si2 Si2 2.3568(11) 2
C2 H2A 0.9800 .
C2 H2B 0.9800 .
C2 H2C 0.9800 .
C1 H1A 0.9800 .
C1 H1B 0.9800 .
C1 H1C 0.9800 .
C6 H6A 0.9800 .
C6 H6B 0.9800 .
C6 H6C 0.9800 .
C7 H7A 0.9800 .
C7 H7B 0.9800 .
C7 H7C 0.9800 .
C8 H8A 0.9800 .
C8 H8B 0.9800 .
C8 H8C 0.9800 .
C5 H5A 0.9800 .
C5 H5B 0.9800 .
C5 H5C 0.9800 .
C3 H3A 0.9800 .
C3 H3B 0.9800 .
C3 H3C 0.9800 .
C4 H4A 0.9800 .
C4 H4B 0.9800 .
C4 H4C 0.9800 .
O1 H91 0.64(6) .

loop_
_geom_torsion_atom_site_label_1
_geom_torsion_atom_site_label_2
_geom_torsion_atom_site_label_3
_geom_torsion_atom_site_label_4
_geom_torsion
_geom_torsion_site_symmetry_1
_geom_torsion_site_symmetry_4
C3 Si3 Si1 Si4 67.63(7) . .
C5 Si3 Si1 Si4 -52.59(6) . .
C4 Si3 Si1 Si4 -171.85(7) . .
C3 Si3 Si1 Si2 -59.25(7) . .
C5 Si3 Si1 Si2 -179.47(6) . .
C4 Si3 Si1 Si2 61.27(7) . .
C3 Si3 Si1 Ge1 -174.07(7) . .
C5 Si3 Si1 Ge1 65.72(6) . .
C4 Si3 Si1 Ge1 -53.55(7) . .
C8 Si4 Si1 Si3 -61.22(7) . .
C7 Si4 Si1 Si3 179.43(6) . .
C6 Si4 Si1 Si3 59.74(6) . .
C8 Si4 Si1 Si2 67.31(6) . .
C7 Si4 Si1 Si2 -52.03(6) . .
C6 Si4 Si1 Si2 -171.73(6) . .
C8 Si4 Si1 Ge1 179.75(6) . .
C7 Si4 Si1 Ge1 60.41(7) . .
C6 Si4 Si1 Ge1 -59.29(6) . .
O1 Ge1 Si1 Si3 1.29(14) 2 .
O1 Ge1 Si1 Si3 -105.18(15) . .
Si1 Ge1 Si1 Si3 128.57(2) 2 .
O1 Ge1 Si1 Si4 123.37(14) 2 .
O1 Ge1 Si1 Si4 16.90(15) . .
Si1 Ge1 Si1 Si4 -109.35(2) 2 .
O1 Ge1 Si1 Si2 -119.76(14) 2 .
O1 Ge1 Si1 Si2 133.76(15) . .
Si1 Ge1 Si1 Si2 7.515(11) 2 .
Si3 Si1 Si2 C1 -17.57(6) . .
Si4 Si1 Si2 C1 -145.78(6) . .
Ge1 Si1 Si2 C1 99.80(6) . .
Si3 Si1 Si2 C2 102.02(6) . .
Si4 Si1 Si2 C2 -26.19(6) . .
Ge1 Si1 Si2 C2 -140.61(6) . .
Si3 Si1 Si2 Si2 -137.26(3) . 2
Si4 Si1 Si2 Si2 94.53(4) . 2
Ge1 Si1 Si2 Si2 -19.89(3) . 2
